data_7060851
loop_
_publ_author_name
'Zhan, Shao-Cong'
'Fang, Ren-Jie'
'Yang, Ren-Yin'
'Zhao, Ru-Fang'
'Wang, Yang'
'Sun, Jing'
'Yan, Chao-Guo'

_publ_section_title
;
 DDQ dehydrogenative Diels--Alder reaction for the synthesis of
 functionalized spiro[carbazole-1,3&#x2032;-indolines] and
 spiro[carbazole-1,5&#x2032;-pyrimidines]
;
_journal_issue 34
_journal_name_full 'New Journal of Chemistry'
_journal_page_first 15423
_journal_page_last 15428
_journal_paper_doi 10.1039/D1NJ02836G
_journal_volume 45
_journal_year 2021
_chemical_formula_moiety 'C39 H33 N3 O4'
_chemical_formula_sum 'C39 H33 N3 O4'
_chemical_formula_weight 607.68
_space_group_crystal_system monoclinic
_space_group_IT_number 14
_space_group_name_Hall '-P 2ybc'
_space_group_name_H-M_alt 'P 1 21/c 1'
_atom_sites_solution_hydrogens geom
_audit_creation_method SHELXL-2014/7
_audit_update_record
;
2021-04-14 deposited with the CCDC.	2021-07-19 downloaded from the CCDC.
;
_cell_angle_alpha 90
_cell_angle_beta 108.489(9)
_cell_angle_gamma 90
_cell_formula_units_Z 4
_cell_length_a 12.362(4)
_cell_length_b 14.904(4)
_cell_length_c 18.652(5)
_cell_measurement_reflns_used 5523
_cell_measurement_temperature 296(2)
_cell_measurement_theta_max 22.73
_cell_measurement_theta_min 2.21
_cell_volume 3259.1(16)
_computing_cell_refinement 'Bruker SAINT'
_computing_data_collection 'Bruker APEX2'
_computing_data_reduction 'Bruker SAINT'
_computing_molecular_graphics 'Bruker SHELXTL'
_computing_publication_material 'Bruker SHELXTL'
_computing_structure_refinement 'SHELXL-2014/7 (Sheldrick, 2014)'
_computing_structure_solution 'SHELXS-97 (Sheldrick 2008)'
_diffrn_ambient_temperature 296(2)
_diffrn_measured_fraction_theta_full 0.976
_diffrn_measured_fraction_theta_max 0.978
_diffrn_measurement_device_type 'Bruker APEX-II CCD'
_diffrn_measurement_method '\f and \w scans'
_diffrn_radiation_type MoK\a
_diffrn_radiation_wavelength 0.71073
_diffrn_reflns_av_R_equivalents 0.0412
_diffrn_reflns_av_unetI/netI 0.0716
_diffrn_reflns_Laue_measured_fraction_full 0.976
_diffrn_reflns_Laue_measured_fraction_max 0.978
_diffrn_reflns_limit_h_max 15
_diffrn_reflns_limit_h_min -10
_diffrn_reflns_limit_k_max 17
_diffrn_reflns_limit_k_min -18
_diffrn_reflns_limit_l_max 19
_diffrn_reflns_limit_l_min -23
_diffrn_reflns_number 15073
_diffrn_reflns_point_group_measured_fraction_full 0.976
_diffrn_reflns_point_group_measured_fraction_max 0.978
_diffrn_reflns_theta_full 25.242
_diffrn_reflns_theta_max 25.999
_diffrn_reflns_theta_min 2.210
_exptl_absorpt_coefficient_mu 0.081
_exptl_absorpt_correction_T_max 0.7455
_exptl_absorpt_correction_T_min 0.6531
_exptl_absorpt_correction_type multi-scan
_exptl_absorpt_process_details sadabs
_exptl_crystal_colour yellow
_exptl_crystal_density_diffrn 1.238
_exptl_crystal_description block
_exptl_crystal_F_000 1280
_exptl_crystal_size_max 0.280
_exptl_crystal_size_mid 0.240
_exptl_crystal_size_min 0.200
_refine_diff_density_max 0.191
_refine_diff_density_min -0.131
_refine_diff_density_rms 0.035
_refine_ls_extinction_coef 0.0090(10)
_refine_ls_extinction_expression Fc^*^=kFc[1+0.001xFc^2^\l^3^/sin(2\q)]^-1/4^
_refine_ls_extinction_method 'SHELXL-2014/7 (Sheldrick 2014'
_refine_ls_goodness_of_fit_ref 1.011
_refine_ls_hydrogen_treatment constr
_refine_ls_matrix_type full
_refine_ls_number_parameters 421
_refine_ls_number_reflns 6274
_refine_ls_number_restraints 48
_refine_ls_restrained_S_all 1.045
_refine_ls_R_factor_all 0.1228
_refine_ls_R_factor_gt 0.0558
_refine_ls_shift/su_max 0.000
_refine_ls_shift/su_mean 0.000
_refine_ls_structure_factor_coef Fsqd
_refine_ls_weighting_details 'w=1/[\s^2^(Fo^2^)+(0.0476P)^2^+1.1252P] where P=(Fo^2^+2Fc^2^)/3'
_refine_ls_weighting_scheme calc
_refine_ls_wR_factor_gt 0.1121
_refine_ls_wR_factor_ref 0.1384
_reflns_Friedel_coverage 0.000
_reflns_number_gt 3562
_reflns_number_total 6274
_reflns_threshold_expression 'I > 2\s(I)'
_cod_data_source_file d1nj02836g2.cif
_cod_data_source_block 5b
_cod_depositor_comments 'Adding full bibliography for 7060849--7060852.cif.'
_cod_original_cell_volume 3259.3(16)
_cod_original_sg_symbol_H-M 'P 21/c'
_cod_database_code 7060851
_shelx_shelxl_version_number 2014/7
_shelx_space_group_comment
; 
The symmetry employed for this shelxl refinement is uniquely defined 
by the following loop, which should always be used as a source of 
symmetry information in preference to the above space-group names. 
They are only intended as comments. 
;
_shelx_estimated_absorpt_t_min 0.978
_shelx_estimated_absorpt_t_max 0.984

loop_
_space_group_symop_operation_xyz
'x, y, z'
'-x, y+1/2, -z+1/2'
'-x, -y, -z'
'x, -y-1/2, z-1/2'

loop_
_atom_site_label
_atom_site_type_symbol
_atom_site_fract_x
_atom_site_fract_y
_atom_site_fract_z
_atom_site_U_iso_or_equiv
_atom_site_adp_type
_atom_site_occupancy
_atom_site_site_symmetry_order
_atom_site_calc_flag
_atom_site_refinement_flags_posn
_atom_site_refinement_flags_adp
_atom_site_refinement_flags_occupancy
_atom_site_disorder_assembly
_atom_site_disorder_group
C1 C 0.3952(2) 0.58186(18) 0.38784(15) 0.0656(8) Uani 1 1 d . . . . .
H1A H 0.4293 0.5494 0.4340 0.098 Uiso 1 1 calc R U . . .
H1B H 0.3551 0.6331 0.3978 0.098 Uiso 1 1 calc R U . . .
H1C H 0.4537 0.6014 0.3677 0.098 Uiso 1 1 calc R U . . .
C2 C 0.2024(2) 0.51230(15) 0.32889(13) 0.0444(6) Uani 1 1 d . . . . .
C3 C 0.1445(2) 0.54749(17) 0.37563(14) 0.0568(7) Uani 1 1 d . . . . .
H3 H 0.1801 0.5869 0.4147 0.068 Uiso 1 1 calc R U . . .
C4 C 0.0332(2) 0.52189(19) 0.36190(15) 0.0647(8) Uani 1 1 d . . . . .
H4 H -0.0074 0.5440 0.3924 0.078 Uiso 1 1 calc R U . . .
C5 C -0.0199(2) 0.46346(17) 0.30323(15) 0.0580(7) Uani 1 1 d . . . . .
H5 H -0.0953 0.4470 0.2953 0.070 Uiso 1 1 calc R U . . .
C6 C 0.03653(19) 0.42964(15) 0.25683(13) 0.0471(6) Uani 1 1 d . . . . .
H6 H -0.0006 0.3911 0.2175 0.057 Uiso 1 1 calc R U . . .
C7 C 0.15035(18) 0.45351(14) 0.26889(12) 0.0390(5) Uani 1 1 d . . . . .
C8 C 0.23725(18) 0.42815(14) 0.23685(12) 0.0393(5) Uani 1 1 d . . . . .
C9 C 0.33543(18) 0.47023(15) 0.27879(13) 0.0420(6) Uani 1 1 d . . . . .
C10 C 0.09033(19) 0.25899(15) 0.09906(13) 0.0475(6) Uani 1 1 d . . . . .
H10 H 0.1394 0.2129 0.1226 0.057 Uiso 1 1 calc R U . . .
C11 C -0.0123(2) 0.23873(16) 0.04480(14) 0.0576(7) Uani 1 1 d . . . . .
H11 H -0.0300 0.1790 0.0319 0.069 Uiso 1 1 calc R U . . .
C12 C -0.0891(2) 0.30441(17) 0.00929(14) 0.0566(7) Uani 1 1 d . . . . .
C13 C -0.2006(3) 0.2815(2) -0.05034(18) 0.1005(12) Uani 1 1 d . . . . .
H13A H -0.1859 0.2471 -0.0897 0.151 Uiso 1 1 calc R U . . .
H13B H -0.2398 0.3358 -0.0712 0.151 Uiso 1 1 calc R U . . .
H13C H -0.2472 0.2471 -0.0279 0.151 Uiso 1 1 calc R U . . .
C14 C -0.0598(2) 0.39156(16) 0.03078(13) 0.0508(6) Uani 1 1 d . . . . .
H14 H -0.1103 0.4374 0.0085 0.061 Uiso 1 1 calc R U . . .
C15 C 0.04237(19) 0.41281(15) 0.08443(13) 0.0446(6) Uani 1 1 d . . . . .
H15 H 0.0591 0.4725 0.0980 0.054 Uiso 1 1 calc R U . . .
C16 C 0.12073(17) 0.34681(14) 0.11865(12) 0.0383(5) Uani 1 1 d . . . . .
C17 C 0.23401(18) 0.37166(14) 0.17228(12) 0.0389(5) Uani 1 1 d . . . . .
C18 C 0.33407(18) 0.34440(14) 0.16440(12) 0.0407(6) Uani 1 1 d . . . . .
C19 C 0.34143(19) 0.27812(15) 0.10650(13) 0.0448(6) Uani 1 1 d . . . . .
C20 C 0.28262(19) 0.29322(15) 0.02506(13) 0.0459(6) Uani 1 1 d . . . . .
C21 C 0.2635(3) 0.22163(17) -0.02452(16) 0.0687(8) Uani 1 1 d . . . . .
H21 H 0.2956 0.1661 -0.0073 0.082 Uiso 1 1 calc R U . . .
C22 C 0.1977(3) 0.2313(2) -0.09903(16) 0.0779(9) Uani 1 1 d . . . . .
H22 H 0.1853 0.1818 -0.1310 0.093 Uiso 1 1 calc R U . . .
C23 C 0.1501(2) 0.31224(18) -0.12726(14) 0.0596(7) Uani 1 1 d . . . . .
C24 C 0.0716(3) 0.3208(2) -0.20742(15) 0.0895(10) Uani 1 1 d . . . . .
H24A H 0.0352 0.2641 -0.2240 0.134 Uiso 1 1 calc R U . . .
H24B H 0.1149 0.3382 -0.2397 0.134 Uiso 1 1 calc R U . . .
H24C H 0.0146 0.3654 -0.2096 0.134 Uiso 1 1 calc R U . . .
C25 C 0.1758(2) 0.38511(17) -0.07919(14) 0.0564(7) Uani 1 1 d . . . . .
H25 H 0.1491 0.4416 -0.0978 0.068 Uiso 1 1 calc R U . . .
C26 C 0.2403(2) 0.37614(16) -0.00409(14) 0.0503(6) Uani 1 1 d . . . . .
H26 H 0.2554 0.4263 0.0272 0.060 Uiso 1 1 calc R U . . .
C27 C 0.6409(2) 0.3005(2) 0.24597(17) 0.0738(8) Uani 1 1 d . U . . .
H27 H 0.6363 0.2751 0.2905 0.089 Uiso 1 1 calc R U . . .
C28 C 0.7376(3) 0.2863(3) 0.2247(2) 0.0982(10) Uani 1 1 d . U . . .
H28 H 0.7973 0.2516 0.2548 0.118 Uiso 1 1 calc R U . . .
C29 C 0.7450(3) 0.3233(3) 0.1596(2) 0.1024(11) Uani 1 1 d . U . . .
H29 H 0.8099 0.3137 0.1456 0.123 Uiso 1 1 calc R U . . .
C30 C 0.6586(3) 0.3740(2) 0.1151(2) 0.0910(9) Uani 1 1 d . U . . .
H30 H 0.6644 0.3991 0.0708 0.109 Uiso 1 1 calc R U . . .
C31 C 0.5614(2) 0.38826(19) 0.13577(17) 0.0698(7) Uani 1 1 d . U . . .
H31 H 0.5022 0.4228 0.1049 0.084 Uiso 1 1 calc R U . . .
C32 C 0.5517(2) 0.35177(17) 0.20168(15) 0.0552(6) Uani 1 1 d . U . . .
C33 C 0.44624(18) 0.36538(15) 0.22541(13) 0.0446(6) Uani 1 1 d . . . . .
H33 H 0.4525 0.3214 0.2656 0.054 Uiso 1 1 calc R U . . .
C34 C 0.44768(18) 0.46112(15) 0.26402(13) 0.0435(6) Uani 1 1 d . . . . .
C35 C 0.4577(2) 0.53444(16) 0.21010(15) 0.0521(6) Uani 1 1 d . . . . .
C36 C 0.5769(3) 0.6374(2) 0.16632(18) 0.0880(10) Uani 1 1 d . . . . .
H36A H 0.6038 0.6054 0.1307 0.132 Uiso 1 1 calc R U . . .
H36B H 0.6315 0.6826 0.1908 0.132 Uiso 1 1 calc R U . . .
H36C H 0.5052 0.6654 0.1403 0.132 Uiso 1 1 calc R U . . .
C37 C 0.6564(2) 0.55813(18) 0.28571(18) 0.0626(8) Uani 1 1 d . . . . .
C38 C 0.7413(2) 0.4932(2) 0.41046(17) 0.0878(10) Uani 1 1 d . . . . .
H38A H 0.7918 0.4482 0.4024 0.132 Uiso 1 1 calc R U . . .
H38B H 0.7154 0.4756 0.4518 0.132 Uiso 1 1 calc R U . . .
H38C H 0.7810 0.5494 0.4221 0.132 Uiso 1 1 calc R U . . .
C39 C 0.5469(2) 0.45490(17) 0.33700(15) 0.0529(6) Uani 1 1 d . . . . .
N1 N 0.31545(16) 0.52348(12) 0.33318(11) 0.0469(5) Uani 1 1 d . . . . .
N2 N 0.64278(16) 0.50306(15) 0.34168(12) 0.0585(6) Uani 1 1 d . . . . .
N3 N 0.56189(18) 0.57450(13) 0.22321(13) 0.0572(6) Uani 1 1 d . . . . .
O1 O 0.39734(14) 0.20939(11) 0.12830(10) 0.0608(5) Uani 1 1 d . . . . .
O2 O 0.37740(16) 0.55455(12) 0.15556(11) 0.0751(6) Uani 1 1 d . . . . .
O3 O 0.74779(17) 0.59207(14) 0.29208(13) 0.0905(7) Uani 1 1 d . . . . .
O4 O 0.54219(15) 0.40669(14) 0.38820(11) 0.0737(6) Uani 1 1 d . . . . .

loop_
_atom_site_aniso_label
_atom_site_aniso_U_11
_atom_site_aniso_U_22
_atom_site_aniso_U_33
_atom_site_aniso_U_23
_atom_site_aniso_U_13
_atom_site_aniso_U_12
C1 0.0533(17) 0.0669(17) 0.0718(18) -0.0236(15) 0.0129(14) -0.0129(14)
C2 0.0391(14) 0.0430(13) 0.0516(14) -0.0009(12) 0.0148(12) -0.0002(11)
C3 0.0528(17) 0.0599(16) 0.0584(16) -0.0137(13) 0.0186(14) -0.0031(13)
C4 0.0529(18) 0.0777(19) 0.0715(18) -0.0153(16) 0.0311(15) 0.0002(15)
C5 0.0406(15) 0.0652(16) 0.0713(17) -0.0089(15) 0.0220(14) -0.0051(13)
C6 0.0394(15) 0.0473(14) 0.0538(14) -0.0013(12) 0.0135(12) 0.0006(11)
C7 0.0330(13) 0.0377(12) 0.0454(13) 0.0024(11) 0.0113(11) 0.0000(10)
C8 0.0322(13) 0.0390(12) 0.0467(13) 0.0011(11) 0.0125(11) -0.0005(10)
C9 0.0359(14) 0.0422(13) 0.0473(13) -0.0017(12) 0.0122(11) -0.0019(11)
C10 0.0408(14) 0.0392(13) 0.0565(15) 0.0054(12) 0.0070(12) 0.0021(11)
C11 0.0524(16) 0.0387(13) 0.0702(17) -0.0010(13) 0.0030(14) -0.0076(12)
C12 0.0445(15) 0.0569(16) 0.0561(16) 0.0031(14) -0.0013(12) -0.0018(13)
C13 0.071(2) 0.087(2) 0.103(2) -0.002(2) -0.0294(19) -0.0027(18)
C14 0.0416(15) 0.0510(15) 0.0533(15) 0.0100(13) 0.0059(12) 0.0097(12)
C15 0.0406(14) 0.0386(12) 0.0540(14) -0.0016(12) 0.0141(12) 0.0028(11)
C16 0.0305(12) 0.0385(13) 0.0460(13) 0.0012(11) 0.0123(11) 0.0007(10)
C17 0.0333(13) 0.0354(12) 0.0468(13) 0.0023(11) 0.0108(11) -0.0010(10)
C18 0.0346(13) 0.0376(12) 0.0482(14) -0.0003(11) 0.0107(11) -0.0006(10)
C19 0.0339(13) 0.0407(13) 0.0615(16) -0.0005(12) 0.0174(12) 0.0014(11)
C20 0.0439(14) 0.0400(13) 0.0565(15) -0.0068(12) 0.0198(12) -0.0010(11)
C21 0.092(2) 0.0429(15) 0.0716(19) -0.0087(15) 0.0261(17) 0.0058(15)
C22 0.114(3) 0.0563(18) 0.0588(18) -0.0167(16) 0.0208(18) -0.0082(18)
C23 0.0694(19) 0.0613(18) 0.0513(16) -0.0026(15) 0.0237(14) -0.0125(15)
C24 0.108(3) 0.094(2) 0.0588(18) -0.0008(17) 0.0155(18) -0.023(2)
C25 0.0662(18) 0.0493(15) 0.0575(16) 0.0027(14) 0.0249(14) 0.0031(13)
C26 0.0551(16) 0.0432(14) 0.0557(15) -0.0080(13) 0.0219(13) -0.0006(12)
C27 0.0359(14) 0.0937(19) 0.0830(18) -0.0200(15) 0.0064(13) 0.0103(14)
C28 0.0426(16) 0.127(2) 0.115(2) -0.038(2) 0.0097(17) 0.0137(16)
C29 0.0523(18) 0.135(3) 0.127(2) -0.050(2) 0.0381(19) -0.0143(17)
C30 0.0726(19) 0.108(2) 0.107(2) -0.0301(18) 0.0500(17) -0.0242(17)
C31 0.0570(16) 0.0752(17) 0.0852(18) -0.0164(15) 0.0340(15) -0.0130(14)
C32 0.0357(13) 0.0613(15) 0.0688(15) -0.0159(13) 0.0166(12) -0.0058(11)
C33 0.0323(13) 0.0440(13) 0.0558(14) 0.0017(12) 0.0115(11) 0.0008(10)
C34 0.0317(13) 0.0439(13) 0.0528(14) 0.0010(12) 0.0102(11) -0.0042(10)
C35 0.0405(15) 0.0485(15) 0.0691(17) 0.0006(14) 0.0197(14) -0.0017(12)
C36 0.095(2) 0.0665(19) 0.124(3) 0.0080(19) 0.065(2) -0.0166(18)
C37 0.0427(17) 0.0575(17) 0.091(2) -0.0277(17) 0.0265(17) -0.0119(14)
C38 0.0433(17) 0.111(3) 0.088(2) -0.025(2) -0.0097(16) -0.0045(16)
C39 0.0391(15) 0.0552(16) 0.0607(17) -0.0090(14) 0.0103(13) -0.0004(13)
N1 0.0390(12) 0.0468(11) 0.0531(12) -0.0070(10) 0.0122(10) -0.0067(9)
N2 0.0340(12) 0.0638(14) 0.0717(15) -0.0172(12) 0.0081(11) -0.0069(10)
N3 0.0484(14) 0.0507(12) 0.0787(15) -0.0060(11) 0.0289(12) -0.0120(11)
O1 0.0489(10) 0.0479(10) 0.0821(12) -0.0006(9) 0.0157(9) 0.0126(9)
O2 0.0558(12) 0.0748(13) 0.0877(14) 0.0312(11) 0.0129(11) -0.0001(10)
O3 0.0510(13) 0.0950(15) 0.1332(19) -0.0350(14) 0.0401(13) -0.0319(11)
O4 0.0595(13) 0.0875(14) 0.0634(12) 0.0142(11) 0.0042(10) -0.0032(10)

loop_
_atom_type_symbol
_atom_type_description
_atom_type_scat_dispersion_real
_atom_type_scat_dispersion_imag
_atom_type_scat_source
C C 0.0033 0.0016 'International Tables Vol C Tables 4.2.6.8 and 6.1.1.4'
H H 0.0000 0.0000 'International Tables Vol C Tables 4.2.6.8 and 6.1.1.4'
N N 0.0061 0.0033 'International Tables Vol C Tables 4.2.6.8 and 6.1.1.4'
O O 0.0106 0.0060 'International Tables Vol C Tables 4.2.6.8 and 6.1.1.4'

loop_
_geom_angle_atom_site_label_1
_geom_angle_atom_site_label_2
_geom_angle_atom_site_label_3
_geom_angle
_geom_angle_site_symmetry_1
_geom_angle_site_symmetry_3
_geom_angle_publ_flag
N1 C1 H1A 109.5 . . ?
N1 C1 H1B 109.5 . . ?
H1A C1 H1B 109.5 . . ?
N1 C1 H1C 109.5 . . ?
H1A C1 H1C 109.5 . . ?
H1B C1 H1C 109.5 . . ?
N1 C2 C3 128.9(2) . . ?
N1 C2 C7 108.65(19) . . ?
C3 C2 C7 122.4(2) . . ?
C4 C3 C2 117.5(2) . . ?
C4 C3 H3 121.2 . . ?
C2 C3 H3 121.2 . . ?
C3 C4 C5 121.1(2) . . ?
C3 C4 H4 119.4 . . ?
C5 C4 H4 119.4 . . ?
C6 C5 C4 121.4(2) . . ?
C6 C5 H5 119.3 . . ?
C4 C5 H5 119.3 . . ?
C5 C6 C7 119.5(2) . . ?
C5 C6 H6 120.2 . . ?
C7 C6 H6 120.2 . . ?
C6 C7 C2 118.0(2) . . ?
C6 C7 C8 135.5(2) . . ?
C2 C7 C8 106.34(19) . . ?
C9 C8 C7 106.63(19) . . ?
C9 C8 C17 121.5(2) . . ?
C7 C8 C17 131.83(20) . . ?
C8 C9 N1 110.7(2) . . ?
C8 C9 C34 123.8(2) . . ?
N1 C9 C34 125.53(19) . . ?
C16 C10 C11 120.7(2) . . ?
C16 C10 H10 119.6 . . ?
C11 C10 H10 119.6 . . ?
C12 C11 C10 121.9(2) . . ?
C12 C11 H11 119.0 . . ?
C10 C11 H11 119.0 . . ?
C14 C12 C11 117.0(2) . . ?
C14 C12 C13 121.5(2) . . ?
C11 C12 C13 121.5(2) . . ?
C12 C13 H13A 109.5 . . ?
C12 C13 H13B 109.5 . . ?
H13A C13 H13B 109.5 . . ?
C12 C13 H13C 109.5 . . ?
H13A C13 H13C 109.5 . . ?
H13B C13 H13C 109.5 . . ?
C12 C14 C15 121.7(2) . . ?
C12 C14 H14 119.1 . . ?
C15 C14 H14 119.1 . . ?
C14 C15 C16 121.2(2) . . ?
C14 C15 H15 119.4 . . ?
C16 C15 H15 119.4 . . ?
C10 C16 C15 117.4(2) . . ?
C10 C16 C17 122.30(19) . . ?
C15 C16 C17 120.30(19) . . ?
C18 C17 C8 118.42(19) . . ?
C18 C17 C16 123.39(19) . . ?
C8 C17 C16 118.19(19) . . ?
C17 C18 C19 123.14(19) . . ?
C17 C18 C33 120.30(19) . . ?
C19 C18 C33 115.37(19) . . ?
O1 C19 C20 120.5(2) . . ?
O1 C19 C18 118.0(2) . . ?
C20 C19 C18 121.42(19) . . ?
C21 C20 C26 117.6(2) . . ?
C21 C20 C19 119.6(2) . . ?
C26 C20 C19 122.8(2) . . ?
C22 C21 C20 121.0(3) . . ?
C22 C21 H21 119.5 . . ?
C20 C21 H21 119.5 . . ?
C23 C22 C21 121.6(3) . . ?
C23 C22 H22 119.2 . . ?
C21 C22 H22 119.2 . . ?
C22 C23 C25 117.4(2) . . ?
C22 C23 C24 121.2(3) . . ?
C25 C23 C24 121.4(3) . . ?
C23 C24 H24A 109.5 . . ?
C23 C24 H24B 109.5 . . ?
H24A C24 H24B 109.5 . . ?
C23 C24 H24C 109.5 . . ?
H24A C24 H24C 109.5 . . ?
H24B C24 H24C 109.5 . . ?
C23 C25 C26 121.5(2) . . ?
C23 C25 H25 119.2 . . ?
C26 C25 H25 119.2 . . ?
C25 C26 C20 120.6(2) . . ?
C25 C26 H26 119.7 . . ?
C20 C26 H26 119.7 . . ?
C32 C27 C28 120.6(3) . . ?
C32 C27 H27 119.7 . . ?
C28 C27 H27 119.7 . . ?
C29 C28 C27 120.0(3) . . ?
C29 C28 H28 120.0 . . ?
C27 C28 H28 120.0 . . ?
C30 C29 C28 120.5(3) . . ?
C30 C29 H29 119.7 . . ?
C28 C29 H29 119.7 . . ?
C29 C30 C31 119.9(3) . . ?
C29 C30 H30 120.1 . . ?
C31 C30 H30 120.1 . . ?
C32 C31 C30 120.9(3) . . ?
C32 C31 H31 119.6 . . ?
C30 C31 H31 119.6 . . ?
C27 C32 C31 118.1(3) . . ?
C27 C32 C33 119.8(2) . . ?
C31 C32 C33 122.1(2) . . ?
C32 C33 C18 114.70(19) . . ?
C32 C33 C34 111.31(18) . . ?
C18 C33 C34 113.48(17) . . ?
C32 C33 H33 105.5 . . ?
C18 C33 H33 105.5 . . ?
C34 C33 H33 105.5 . . ?
C9 C34 C35 109.28(18) . . ?
C9 C34 C39 111.8(2) . . ?
C35 C34 C39 115.2(2) . . ?
C9 C34 C33 106.53(17) . . ?
C35 C34 C33 109.68(19) . . ?
C39 C34 C33 103.90(18) . . ?
O2 C35 N3 121.0(2) . . ?
O2 C35 C34 121.2(2) . . ?
N3 C35 C34 117.7(2) . . ?
N3 C36 H36A 109.5 . . ?
N3 C36 H36B 109.5 . . ?
H36A C36 H36B 109.5 . . ?
N3 C36 H36C 109.5 . . ?
H36A C36 H36C 109.5 . . ?
H36B C36 H36C 109.5 . . ?
O3 C37 N2 120.6(3) . . ?
O3 C37 N3 121.4(3) . . ?
N2 C37 N3 118.0(2) . . ?
N2 C38 H38A 109.5 . . ?
N2 C38 H38B 109.5 . . ?
H38A C38 H38B 109.5 . . ?
N2 C38 H38C 109.5 . . ?
H38A C38 H38C 109.5 . . ?
H38B C38 H38C 109.5 . . ?
O4 C39 N2 121.3(2) . . ?
O4 C39 C34 121.1(2) . . ?
N2 C39 C34 117.6(2) . . ?
C9 N1 C2 107.64(18) . . ?
C9 N1 C1 128.4(2) . . ?
C2 N1 C1 123.9(2) . . ?
C39 N2 C37 125.2(2) . . ?
C39 N2 C38 117.8(2) . . ?
C37 N2 C38 117.0(2) . . ?
C35 N3 C37 124.6(2) . . ?
C35 N3 C36 118.4(2) . . ?
C37 N3 C36 117.0(2) . . ?

loop_
_geom_bond_atom_site_label_1
_geom_bond_atom_site_label_2
_geom_bond_distance
_geom_bond_site_symmetry_2
_geom_bond_publ_flag
C1 N1 1.460(3) . ?
C1 H1A 0.9600 . ?
C1 H1B 0.9600 . ?
C1 H1C 0.9600 . ?
C2 N1 1.384(3) . ?
C2 C3 1.394(3) . ?
C2 C7 1.406(3) . ?
C3 C4 1.371(3) . ?
C3 H3 0.9300 . ?
C4 C5 1.390(3) . ?
C4 H4 0.9300 . ?
C5 C6 1.368(3) . ?
C5 H5 0.9300 . ?
C6 C7 1.399(3) . ?
C6 H6 0.9300 . ?
C7 C8 1.436(3) . ?
C8 C9 1.370(3) . ?
C8 C17 1.459(3) . ?
C9 N1 1.371(3) . ?
C9 C34 1.504(3) . ?
C10 C16 1.379(3) . ?
C10 C11 1.382(3) . ?
C10 H10 0.9300 . ?
C11 C12 1.378(3) . ?
C11 H11 0.9300 . ?
C12 C14 1.374(3) . ?
C12 C13 1.511(3) . ?
C13 H13A 0.9600 . ?
C13 H13B 0.9600 . ?
C13 H13C 0.9600 . ?
C14 C15 1.377(3) . ?
C14 H14 0.9300 . ?
C15 C16 1.386(3) . ?
C15 H15 0.9300 . ?
C16 C17 1.487(3) . ?
C17 C18 1.354(3) . ?
C18 C19 1.488(3) . ?
C18 C33 1.521(3) . ?
C19 O1 1.231(3) . ?
C19 C20 1.478(3) . ?
C20 C21 1.382(3) . ?
C20 C26 1.384(3) . ?
C21 C22 1.377(4) . ?
C21 H21 0.9300 . ?
C22 C23 1.372(4) . ?
C22 H22 0.9300 . ?
C23 C25 1.380(3) . ?
C23 C24 1.508(4) . ?
C24 H24A 0.9600 . ?
C24 H24B 0.9600 . ?
C24 H24C 0.9600 . ?
C25 C26 1.381(3) . ?
C25 H25 0.9300 . ?
C26 H26 0.9300 . ?
C27 C32 1.381(3) . ?
C27 C28 1.390(4) . ?
C27 H27 0.9300 . ?
C28 C29 1.363(5) . ?
C28 H28 0.9300 . ?
C29 C30 1.355(5) . ?
C29 H29 0.9300 . ?
C30 C31 1.390(4) . ?
C30 H30 0.9300 . ?
C31 C32 1.384(4) . ?
C31 H31 0.9300 . ?
C32 C33 1.517(3) . ?
C33 C34 1.596(3) . ?
C33 H33 0.9800 . ?
C34 C35 1.517(3) . ?
C34 C39 1.519(3) . ?
C35 O2 1.212(3) . ?
C35 N3 1.370(3) . ?
C36 N3 1.471(3) . ?
C36 H36A 0.9600 . ?
C36 H36B 0.9600 . ?
C36 H36C 0.9600 . ?
C37 O3 1.209(3) . ?
C37 N2 1.380(3) . ?
C37 N3 1.385(3) . ?
C38 N2 1.470(3) . ?
C38 H38A 0.9600 . ?
C38 H38B 0.9600 . ?
C38 H38C 0.9600 . ?
C39 O4 1.211(3) . ?
C39 N2 1.365(3) . ?
